data_8000002
loop_
_publ_author_name
'Takehiro Asari'
'Manabu Ishikawa'
'Toshio Naito'
'Masaki Matsuda'
'Hiroyuki Tajima'
'Tamotsu Inabe'

_publ_section_title
;
 Nearly Isotropic Two-dimensional Sheets in a Partially Oxidized
 Co(Pc)(CN)2 Salt (Pc \\db phthalocyaninato)
;
_journal_issue 7
_journal_name_full 'Chemistry Letters'
_journal_page_first 936
_journal_paper_doi 10.1246/cl.2005.936
_journal_volume 34
_journal_year 2005
_chemical_formula_sum 'C76 H39 Co N11 O4'
_chemical_formula_weight 1229.15
_space_group_IT_number 2
_symmetry_cell_setting triclinic
_symmetry_Int_Tables_number 2
_symmetry_space_group_name_Hall '-P 1'
_symmetry_space_group_name_H-M 'P -1'
_cell_angle_alpha 100.53(3)
_cell_angle_beta 93.30(3)
_cell_angle_gamma 95.39(3)
_cell_formula_units_Z 2
_cell_length_a 10.712(4)
_cell_length_b 24.531(9)
_cell_length_c 10.555(3)
_cell_measurement_reflns_used 16
_cell_measurement_temperature 296.2
_cell_measurement_theta_max 15.0
_cell_measurement_theta_min 14.9
_cell_volume 2706(1)
_computing_cell_refinement 'MSC/AFC Diffractometer Control'
_computing_data_collection 'MSC/AFC Diffractometer Control'
_computing_data_reduction 'teXsan Ver. 1.11'
_computing_publication_material 'teXsan Ver. 1.11'
_computing_structure_refinement 'teXsan Ver. 1.10'
_computing_structure_solution SIR92
_diffrn_measured_fraction_theta_full 0.9990
_diffrn_measured_fraction_theta_max 0.9990
_diffrn_measurement_device_type 'Rigaku AFC7R'
_diffrn_measurement_method \w-2\q
_diffrn_radiation_type 'Mo K\a'
_diffrn_radiation_wavelength 0.7107
_diffrn_reflns_av_R_equivalents 0.015
_diffrn_reflns_limit_h_max 0
_diffrn_reflns_limit_h_min -13
_diffrn_reflns_limit_k_max 31
_diffrn_reflns_limit_k_min -31
_diffrn_reflns_limit_l_max 13
_diffrn_reflns_limit_l_min -13
_diffrn_reflns_number 4377
_diffrn_reflns_theta_full 27.54
_diffrn_reflns_theta_max 27.54
_diffrn_standards_decay_% 1.34
_diffrn_standards_interval_count 150
_diffrn_standards_number 3
_exptl_absorpt_coefficient_mu 0.388
_exptl_absorpt_correction_type none
_exptl_crystal_colour purple
_exptl_crystal_density_diffrn 1.508
_exptl_crystal_density_method 'not measured'
_exptl_crystal_description plate
_exptl_crystal_size_max 0.750
_exptl_crystal_size_mid 0.620
_exptl_crystal_size_min 0.250
_refine_diff_density_max 0.83
_refine_diff_density_min -0.80
_refine_ls_extinction_method none
_refine_ls_goodness_of_fit_ref 4.485
_refine_ls_hydrogen_treatment noref
_refine_ls_number_parameters 829
_refine_ls_number_reflns 9473
_refine_ls_R_factor_gt 0.0560
_refine_ls_shift/su_max 0.0797
_refine_ls_structure_factor_coef F
_refine_ls_weighting_details 'w = 1/[\s^2^(Fo) + 0.00000|Fo|^2^]'
_refine_ls_weighting_scheme calc
_refine_ls_wR_factor_ref 0.0473
_reflns_number_gt 9473
_reflns_number_total 4156
_reflns_threshold_expression F^2^>3.0\s(F^2^)
_cod_original_sg_symbol_H-M 'P -1         '
_cod_original_formula_sum 'C76 H39 Co N11 O4 '
_cod_database_code 8000002

loop_
_symmetry_equiv_pos_as_xyz
x,y,z
-x,-y,-z

loop_
_atom_site_label
_atom_site_type_symbol
_atom_site_fract_x
_atom_site_fract_y
_atom_site_fract_z
_atom_site_U_iso_or_equiv
_atom_site_adp_type
_atom_site_occupancy
_atom_site_calc_flag
Co(1) Co 0.38857(4) 0.13148(2) 0.71417(4) 0.0320(1) Uani 1.00 d
O(1) O 0.5775(2) 0.54664(9) 1.3560(2) 0.0473(7) Uani 1.00 d
O(2) O 0.9182(2) 0.44619(9) 1.1337(2) 0.0466(7) Uani 1.00 d
O(3) O -0.2082(3) 0.5059(2) 0.5925(3) 0.096(1) Uani 1.00 d
O(4) O 0.2901(2) 0.49790(9) 0.0943(2) 0.0487(7) Uani 1.00 d
N(1) N 0.4119(2) 0.15718(9) 0.8996(2) 0.0343(7) Uani 1.00 d
N(2) N 0.2254(2) 0.15888(9) 0.7124(2) 0.0336(7) Uani 1.00 d
N(3) N 0.3649(2) 0.10532(9) 0.5296(2) 0.0333(7) Uani 1.00 d
N(4) N 0.5517(2) 0.10413(9) 0.7164(2) 0.0333(7) Uani 1.00 d
N(5) N 0.2128(2) 0.19395(10) 0.9406(2) 0.0390(7) Uani 1.00 d
N(6) N 0.1598(2) 0.13502(10) 0.4829(2) 0.0399(7) Uani 1.00 d
N(7) N 0.5610(2) 0.06599(10) 0.4892(2) 0.0378(7) Uani 1.00 d
N(8) N 0.6212(2) 0.13201(10) 0.9443(2) 0.0400(7) Uani 1.00 d
N(9) N 0.5170(3) 0.2428(1) 0.6677(3) 0.0519(9) Uani 1.00 d
N(10) N 0.2584(3) 0.0207(1) 0.7598(3) 0.0524(9) Uani 1.00 d
N(11) N 0.0560(4) -0.1940(2) 0.8027(4) 0.103(2) Uani 1.00 d
C(1) C 0.5158(3) 0.1532(1) 0.9773(3) 0.0362(8) Uani 1.00 d
C(2) C 0.4966(3) 0.1774(1) 1.1113(3) 0.0371(9) Uani 1.00 d
C(3) C 0.5719(3) 0.1839(1) 1.2250(3) 0.047(1) Uani 1.00 d
C(4) C 0.5235(3) 0.2089(1) 1.3367(3) 0.053(1) Uani 1.00 d
C(5) C 0.4051(3) 0.2270(1) 1.3355(3) 0.053(1) Uani 1.00 d
C(6) C 0.3295(3) 0.2208(1) 1.2217(3) 0.0466(10) Uani 1.00 d
C(7) C 0.3784(3) 0.1956(1) 1.1096(3) 0.0374(9) Uani 1.00 d
C(8) C 0.3258(3) 0.1820(1) 0.9759(3) 0.0352(8) Uani 1.00 d
C(9) C 0.1682(3) 0.1832(1) 0.8180(3) 0.0355(8) Uani 1.00 d
C(10) C 0.0458(3) 0.1978(1) 0.7780(3) 0.0370(9) Uani 1.00 d
C(11) C -0.0471(3) 0.2224(1) 0.8477(3) 0.0439(10) Uani 1.00 d
C(12) C -0.1546(3) 0.2313(1) 0.7790(3) 0.053(1) Uani 1.00 d
C(13) C -0.1687(3) 0.2161(1) 0.6452(3) 0.055(1) Uani 1.00 d
C(14) C -0.0763(3) 0.1913(1) 0.5759(3) 0.050(1) Uani 1.00 d
C(15) C 0.0309(3) 0.1820(1) 0.6445(3) 0.0381(9) Uani 1.00 d
C(16) C 0.1446(3) 0.1568(1) 0.6050(3) 0.0370(9) Uani 1.00 d
C(17) C 0.2630(3) 0.1115(1) 0.4507(3) 0.0356(8) Uani 1.00 d
C(18) C 0.2815(3) 0.0868(1) 0.3172(3) 0.0348(8) Uani 1.00 d
C(19) C 0.2090(3) 0.0825(1) 0.2023(3) 0.0453(10) Uani 1.00 d
C(20) C 0.2553(3) 0.0560(1) 0.0907(3) 0.049(1) Uani 1.00 d
C(21) C 0.3704(3) 0.0348(1) 0.0933(3) 0.0469(10) Uani 1.00 d
C(22) C 0.4446(3) 0.0395(1) 0.2071(3) 0.0415(9) Uani 1.00 d
C(23) C 0.3975(3) 0.0659(1) 0.3193(3) 0.0343(8) Uani 1.00 d
C(24) C 0.4489(3) 0.0789(1) 0.4537(3) 0.0343(8) Uani 1.00 d
C(25) C 0.6077(3) 0.0782(1) 0.6112(3) 0.0345(8) Uani 1.00 d
C(26) C 0.7326(3) 0.0659(1) 0.6507(3) 0.0345(8) Uani 1.00 d
C(27) C 0.8250(3) 0.0408(1) 0.5832(3) 0.0422(9) Uani 1.00 d
C(28) C 0.9361(3) 0.0367(1) 0.6524(3) 0.049(1) Uani 1.00 d
C(29) C 0.9554(3) 0.0570(1) 0.7839(3) 0.049(1) Uani 1.00 d
C(30) C 0.8624(3) 0.0820(1) 0.8515(3) 0.0455(10) Uani 1.00 d
C(31) C 0.7508(3) 0.0860(1) 0.7832(3) 0.0355(8) Uani 1.00 d
C(32) C 0.6358(3) 0.1094(1) 0.8220(3) 0.0369(9) Uani 1.00 d
C(33) C 0.4676(3) 0.2021(1) 0.6867(3) 0.0355(9) Uani 1.00 d
C(34) C 0.3091(3) 0.0611(1) 0.7411(3) 0.0352(9) Uani 1.00 d
C(35) C 0.7837(3) 0.5733(1) 1.2855(3) 0.0376(9) Uani 1.00 d
C(36) C 0.6727(3) 0.5874(1) 1.3434(3) 0.0415(9) Uani 1.00 d
C(37) C 0.6565(3) 0.6423(1) 1.3872(3) 0.052(1) Uani 1.00 d
C(38) C 0.7519(4) 0.6835(1) 1.3743(3) 0.058(1) Uani 1.00 d
C(39) C 0.8609(3) 0.6712(1) 1.3206(3) 0.055(1) Uani 1.00 d
C(40) C 0.8796(3) 0.6151(1) 1.2734(3) 0.0429(9) Uani 1.00 d
C(41) C 0.9880(3) 0.5976(1) 1.2126(3) 0.049(1) Uani 1.00 d
C(42) C 1.0001(3) 0.5425(1) 1.1666(3) 0.0463(10) Uani 1.00 d
C(43) C 0.9039(3) 0.5018(1) 1.1803(3) 0.0390(9) Uani 1.00 d
C(44) C 0.7978(3) 0.5168(1) 1.2381(3) 0.0359(8) Uani 1.00 d
C(45) C 0.6983(3) 0.4758(1) 1.2530(3) 0.0360(8) Uani 1.00 d
C(46) C 0.7122(3) 0.4194(1) 1.2058(3) 0.0376(9) Uani 1.00 d
C(47) C 0.8229(3) 0.4055(1) 1.1459(3) 0.0415(9) Uani 1.00 d
C(48) C 0.8380(3) 0.3509(1) 1.0989(3) 0.052(1) Uani 1.00 d
C(49) C 0.7421(4) 0.3094(1) 1.1115(3) 0.059(1) Uani 1.00 d
C(50) C 0.6336(3) 0.3216(1) 1.1678(3) 0.056(1) Uani 1.00 d
C(51) C 0.6162(3) 0.3778(1) 1.2178(3) 0.0439(10) Uani 1.00 d
C(52) C 0.5086(3) 0.3953(1) 1.2803(3) 0.049(1) Uani 1.00 d
C(53) C 0.4966(3) 0.4502(1) 1.3261(3) 0.0467(10) Uani 1.00 d
C(54) C 0.5921(3) 0.4910(1) 1.3115(3) 0.0390(9) Uani 1.00 d
C(55) C 0.1263(4) 0.3977(3) 0.3747(4) 0.087(2) Uani 1.00 d
C(56) C 0.0373(5) 0.3553(3) 0.3832(4) 0.113(2) Uani 1.00 d
C(57) C -0.0808(4) 0.3740(2) 0.4465(4) 0.064(1) Uani 1.00 d
C(58) C -0.1660(6) 0.3334(2) 0.4586(5) 0.112(2) Uani 1.00 d
C(59) C -0.2734(5) 0.3549(3) 0.5205(5) 0.117(2) Uani 1.00 d
C(60) C -0.2866(5) 0.4112(3) 0.5637(4) 0.101(2) Uani 1.00 d
C(61) C -0.1969(5) 0.4486(3) 0.5481(4) 0.088(2) Uani 1.00 d
C(62) C -0.0809(5) 0.4300(2) 0.4859(4) 0.080(2) Uani 1.00 d
C(63) C -0.1178(5) 0.5454(3) 0.5821(4) 0.087(2) Uani 1.00 d
C(64) C -0.0020(5) 0.5277(2) 0.5210(4) 0.072(1) Uani 1.00 d
C(65) C 0.3806(3) 0.5398(1) 0.0830(3) 0.0420(9) Uani 1.00 d
C(66) C 0.3611(3) 0.5951(1) 0.1313(3) 0.050(1) Uani 1.00 d
C(67) C 0.4512(3) 0.6368(1) 0.1208(3) 0.054(1) Uani 1.00 d
C(68) C 0.5642(3) 0.6268(1) 0.0608(3) 0.0457(10) Uani 1.00 d
C(69) C 0.6574(4) 0.6679(1) 0.0451(3) 0.060(1) Uani 1.00 d
C(70) C 0.7639(4) 0.6537(2) -0.0155(4) 0.065(1) Uani 1.00 d
C(71) C 0.7823(3) 0.5983(2) -0.0617(3) 0.055(1) Uani 1.00 d
C(72) C 0.6910(3) 0.5572(1) -0.0472(3) 0.0445(10) Uani 1.00 d
C(73) C 0.5817(3) 0.5705(1) 0.0125(3) 0.0394(9) Uani 1.00 d
C(74) C 0.4892(3) 0.5278(1) 0.0245(3) 0.0360(8) Uani 1.00 d
C(75) C 0.0957(4) -0.1512(2) 0.7856(4) 0.065(1) Uani 1.00 d
C(76) C 0.1445(4) -0.0988(2) 0.7657(5) 0.104(2) Uani 1.00 d
H(1) H 0.6535 0.1716 1.2259 0.0576 Uiso 1.00 calc
H(2) H 0.5725 0.2134 1.4170 0.0638 Uiso 1.00 calc
H(3) H 0.3751 0.2442 1.4144 0.0662 Uiso 1.00 calc
H(4) H 0.2475 0.2329 1.2202 0.0570 Uiso 1.00 calc
H(5) H -0.0368 0.2327 0.9395 0.0538 Uiso 1.00 calc
H(6) H -0.2198 0.2479 0.8241 0.0648 Uiso 1.00 calc
H(7) H -0.2432 0.2229 0.5997 0.0666 Uiso 1.00 calc
H(8) H -0.0866 0.1808 0.4844 0.0606 Uiso 1.00 calc
H(9) H 0.1301 0.0973 0.2007 0.0555 Uiso 1.00 calc
H(10) H 0.2075 0.0523 0.0102 0.0594 Uiso 1.00 calc
H(11) H 0.3993 0.0167 0.0148 0.0578 Uiso 1.00 calc
H(12) H 0.5245 0.0253 0.2084 0.0504 Uiso 1.00 calc
H(13) H 0.8126 0.0268 0.4927 0.0514 Uiso 1.00 calc
H(14) H 1.0017 0.0197 0.6083 0.0597 Uiso 1.00 calc
H(15) H 1.0332 0.0535 0.8287 0.0594 Uiso 1.00 calc
H(16) H 0.8749 0.0960 0.9422 0.0560 Uiso 1.00 calc
H(17) H 0.0954 -0.0885 0.6987 0.1237 Uiso 1.00 calc
H(18) H 0.2289 -0.1002 0.7443 0.1237 Uiso 1.00 calc
H(19) H 0.1421 -0.0722 0.8438 0.1237 Uiso 1.00 calc
H(20) H 0.5816 0.6521 1.4248 0.0630 Uiso 1.00 calc
H(21) H 0.7391 0.7215 1.4039 0.0709 Uiso 1.00 calc
H(22) H 0.9247 0.7003 1.3146 0.0662 Uiso 1.00 calc
H(23) H 1.0533 0.6251 1.2017 0.0603 Uiso 1.00 calc
H(24) H 1.0729 0.5319 1.1258 0.0562 Uiso 1.00 calc
H(25) H 0.9125 0.3413 1.0596 0.0620 Uiso 1.00 calc
H(26) H 0.7541 0.2716 1.0797 0.0722 Uiso 1.00 calc
H(27) H 0.5700 0.2926 1.1739 0.0672 Uiso 1.00 calc
H(28) H 0.4434 0.3679 1.2921 0.0595 Uiso 1.00 calc
H(29) H 0.4241 0.4607 1.3676 0.0569 Uiso 1.00 calc
H(30) H 0.2029 0.3882 0.3361 0.0925 Uiso 1.00 calc
H(31) H 0.0498 0.3172 0.3521 0.1354 Uiso 1.00 calc
H(32) H -0.1645 0.2945 0.4306 0.1363 Uiso 1.00 calc
H(33) H -0.3404 0.3283 0.5349 0.1376 Uiso 1.00 calc
H(34) H -0.3590 0.4218 0.6024 0.1204 Uiso 1.00 calc
H(35) H 0.2860 0.6036 0.1700 0.0600 Uiso 1.00 calc
H(36) H 0.4372 0.6742 0.1554 0.0659 Uiso 1.00 calc
H(37) H 0.6486 0.7062 0.0787 0.0740 Uiso 1.00 calc
H(38) H 0.8261 0.6822 -0.0277 0.0795 Uiso 1.00 calc
H(39) H 0.8561 0.5892 -0.1018 0.0667 Uiso 1.00 calc

loop_
_atom_site_aniso_label
_atom_site_aniso_U_11
_atom_site_aniso_U_22
_atom_site_aniso_U_33
_atom_site_aniso_U_12
_atom_site_aniso_U_13
_atom_site_aniso_U_23
Co(1) 0.0325(2) 0.0362(2) 0.0264(2) 0.0109(2) 0.0034(2) -0.0001(2)
O(1) 0.042(1) 0.052(1) 0.048(1) 0.019(1) 0.013(1) 0.002(1)
O(2) 0.042(1) 0.047(1) 0.051(1) 0.016(1) 0.014(1) 0.003(1)
O(3) 0.062(2) 0.176(4) 0.060(2) 0.046(2) 0.017(2) 0.026(2)
O(4) 0.040(1) 0.058(2) 0.049(1) 0.016(1) 0.011(1) 0.006(1)
N(1) 0.037(1) 0.038(1) 0.027(1) 0.009(1) 0.003(1) -0.001(1)
N(2) 0.032(1) 0.037(1) 0.031(1) 0.011(1) 0.005(1) 0.001(1)
N(3) 0.035(1) 0.039(1) 0.024(1) 0.011(1) 0.002(1) -0.001(1)
N(4) 0.030(1) 0.042(1) 0.028(1) 0.012(1) 0.003(1) 0.001(1)
N(5) 0.039(1) 0.045(2) 0.033(1) 0.012(1) 0.006(1) 0.000(1)
N(6) 0.039(1) 0.048(2) 0.033(1) 0.016(1) 0.004(1) 0.001(1)
N(7) 0.038(1) 0.043(2) 0.030(1) 0.014(1) 0.003(1) -0.002(1)
N(8) 0.041(1) 0.047(2) 0.031(1) 0.013(1) 0.003(1) 0.000(1)
N(9) 0.057(2) 0.047(2) 0.049(2) 0.006(1) 0.010(1) 0.002(1)
N(10) 0.055(2) 0.048(2) 0.053(2) 0.005(1) 0.008(1) 0.006(1)
N(11) 0.109(3) 0.097(3) 0.111(3) 0.016(3) 0.015(3) 0.032(3)
C(1) 0.040(2) 0.038(2) 0.029(2) 0.008(1) 0.002(1) 0.001(1)
C(2) 0.045(2) 0.036(2) 0.028(2) 0.005(1) 0.006(1) -0.001(1)
C(3) 0.052(2) 0.054(2) 0.034(2) 0.012(2) 0.001(2) 0.002(2)
C(4) 0.069(2) 0.056(2) 0.029(2) 0.005(2) -0.003(2) -0.001(2)
C(5) 0.071(3) 0.056(2) 0.030(2) 0.007(2) 0.014(2) -0.005(2)
C(6) 0.048(2) 0.051(2) 0.039(2) 0.011(2) 0.011(2) -0.001(2)
C(7) 0.045(2) 0.038(2) 0.027(2) 0.006(1) 0.006(1) 0.000(1)
C(8) 0.038(2) 0.035(2) 0.031(2) 0.007(1) 0.008(1) 0.000(1)
C(9) 0.036(2) 0.034(2) 0.037(2) 0.009(1) 0.008(1) 0.002(1)
C(10) 0.034(2) 0.036(2) 0.041(2) 0.009(1) 0.006(1) 0.004(1)
C(11) 0.041(2) 0.048(2) 0.044(2) 0.013(2) 0.011(2) 0.004(2)
C(12) 0.042(2) 0.058(2) 0.062(2) 0.021(2) 0.017(2) 0.007(2)
C(13) 0.038(2) 0.069(2) 0.059(2) 0.022(2) 0.000(2) 0.009(2)
C(14) 0.042(2) 0.061(2) 0.045(2) 0.017(2) 0.000(2) 0.002(2)
C(15) 0.036(2) 0.037(2) 0.042(2) 0.012(1) 0.007(1) 0.003(1)
C(16) 0.035(2) 0.039(2) 0.037(2) 0.010(1) 0.003(1) 0.003(1)
C(17) 0.037(2) 0.038(2) 0.030(2) 0.008(1) 0.004(1) 0.003(1)
C(18) 0.036(2) 0.038(2) 0.030(2) 0.006(1) 0.004(1) 0.002(1)
C(19) 0.041(2) 0.055(2) 0.038(2) 0.013(2) -0.001(1) 0.004(2)
C(20) 0.054(2) 0.063(2) 0.027(2) 0.010(2) -0.004(2) 0.000(2)
C(21) 0.055(2) 0.055(2) 0.028(2) 0.012(2) 0.005(2) -0.005(1)
C(22) 0.044(2) 0.044(2) 0.036(2) 0.014(1) 0.005(1) 0.000(1)
C(23) 0.039(2) 0.034(2) 0.029(2) 0.007(1) 0.001(1) 0.002(1)
C(24) 0.037(2) 0.036(2) 0.028(2) 0.009(1) 0.004(1) 0.000(1)
C(25) 0.034(2) 0.036(2) 0.033(2) 0.010(1) 0.005(1) 0.001(1)
C(26) 0.033(2) 0.036(2) 0.033(2) 0.009(1) 0.002(1) 0.003(1)
C(27) 0.043(2) 0.048(2) 0.035(2) 0.013(2) 0.005(1) -0.002(1)
C(28) 0.041(2) 0.057(2) 0.049(2) 0.021(2) 0.009(2) 0.000(2)
C(29) 0.036(2) 0.062(2) 0.049(2) 0.015(2) -0.003(2) 0.005(2)
C(30) 0.041(2) 0.059(2) 0.035(2) 0.013(2) 0.000(1) 0.002(2)
C(31) 0.033(2) 0.039(2) 0.035(2) 0.010(1) 0.004(1) 0.003(1)
C(32) 0.037(2) 0.040(2) 0.032(2) 0.008(1) 0.002(1) 0.002(1)
C(33) 0.036(2) 0.041(2) 0.030(2) 0.012(1) 0.005(1) 0.002(1)
C(34) 0.035(2) 0.042(2) 0.028(2) 0.013(1) 0.004(1) -0.001(1)
C(35) 0.041(2) 0.045(2) 0.029(2) 0.016(1) 0.002(1) 0.006(1)
C(36) 0.043(2) 0.048(2) 0.034(2) 0.015(2) 0.004(1) 0.004(1)
C(37) 0.058(2) 0.053(2) 0.047(2) 0.026(2) 0.010(2) 0.002(2)
C(38) 0.076(3) 0.045(2) 0.055(2) 0.022(2) 0.009(2) 0.001(2)
C(39) 0.068(2) 0.045(2) 0.052(2) 0.012(2) 0.003(2) 0.008(2)
C(40) 0.049(2) 0.047(2) 0.035(2) 0.013(2) 0.003(1) 0.008(1)
C(41) 0.045(2) 0.054(2) 0.049(2) 0.005(2) 0.007(2) 0.012(2)
C(42) 0.036(2) 0.060(2) 0.044(2) 0.013(2) 0.011(1) 0.008(2)
C(43) 0.040(2) 0.046(2) 0.033(2) 0.015(1) 0.006(1) 0.005(1)
C(44) 0.036(2) 0.044(2) 0.029(2) 0.011(1) 0.002(1) 0.005(1)
C(45) 0.036(2) 0.044(2) 0.029(2) 0.012(1) 0.003(1) 0.006(1)
C(46) 0.039(2) 0.045(2) 0.029(2) 0.011(1) 0.001(1) 0.007(1)
C(47) 0.045(2) 0.047(2) 0.034(2) 0.014(2) 0.003(1) 0.006(1)
C(48) 0.057(2) 0.050(2) 0.048(2) 0.019(2) 0.008(2) 0.003(2)
C(49) 0.078(3) 0.044(2) 0.056(2) 0.018(2) 0.004(2) 0.004(2)
C(50) 0.068(2) 0.045(2) 0.054(2) 0.003(2) 0.002(2) 0.010(2)
C(51) 0.049(2) 0.048(2) 0.036(2) 0.009(2) 0.000(1) 0.009(1)
C(52) 0.043(2) 0.058(2) 0.046(2) 0.002(2) 0.004(2) 0.013(2)
C(53) 0.036(2) 0.062(2) 0.043(2) 0.011(2) 0.007(1) 0.010(2)
C(54) 0.038(2) 0.046(2) 0.033(2) 0.012(1) 0.002(1) 0.004(1)
C(55) 0.059(3) 0.169(6) 0.044(2) 0.043(3) 0.007(2) 0.030(3)
C(56) 0.078(3) 0.227(7) 0.048(3) 0.051(4) 0.004(3) 0.042(3)
C(57) 0.071(3) 0.074(3) 0.047(2) 0.007(2) -0.011(2) 0.020(2)
C(58) 0.154(5) 0.095(4) 0.083(4) 0.005(4) -0.042(4) 0.025(3)
C(59) 0.099(4) 0.186(6) 0.075(3) 0.081(4) 0.009(3) 0.010(4)
C(60) 0.081(4) 0.172(6) 0.059(3) 0.056(4) 0.009(3) 0.020(3)
C(61) 0.072(3) 0.163(6) 0.039(2) 0.063(4) 0.008(2) 0.017(3)
C(62) 0.100(4) 0.096(4) 0.045(2) 0.012(3) -0.021(2) 0.025(2)
C(63) 0.073(3) 0.155(5) 0.042(3) 0.035(4) 0.004(2) 0.029(3)
C(64) 0.088(3) 0.088(3) 0.041(2) 0.017(3) -0.014(2) 0.019(2)
C(65) 0.043(2) 0.051(2) 0.033(2) 0.017(2) 0.003(1) 0.005(1)
C(66) 0.049(2) 0.060(2) 0.042(2) 0.027(2) 0.006(2) -0.001(2)
C(67) 0.068(2) 0.049(2) 0.044(2) 0.024(2) -0.003(2) -0.002(2)
C(68) 0.056(2) 0.042(2) 0.038(2) 0.009(2) -0.006(2) 0.003(1)
C(69) 0.073(3) 0.049(2) 0.056(2) 0.005(2) -0.008(2) 0.005(2)
C(70) 0.069(3) 0.062(3) 0.062(3) -0.010(2) -0.010(2) 0.016(2)
C(71) 0.044(2) 0.075(3) 0.049(2) 0.002(2) 0.004(2) 0.016(2)
C(72) 0.044(2) 0.054(2) 0.035(2) 0.012(2) -0.001(1) 0.007(2)
C(73) 0.043(2) 0.046(2) 0.030(2) 0.011(1) -0.001(1) 0.006(1)
C(74) 0.038(2) 0.042(2) 0.029(2) 0.014(1) 0.001(1) 0.006(1)
C(75) 0.060(3) 0.077(3) 0.059(3) 0.017(2) 0.006(2) 0.011(2)
C(76) 0.106(4) 0.082(4) 0.125(4) 0.014(3) 0.027(3) 0.016(3)

loop_
_atom_type_symbol
_atom_type_description
_atom_type_scat_dispersion_real
_atom_type_scat_dispersion_imag
_atom_type_scat_source
C C 0.003 0.002
;International Tables for Crystallography
(1992, Vol. C, Tables 4.2.6.8 and 6.1.1.1)
;
H H 0.000 0.000
;International Tables for Crystallography
(1992, Vol. C, Table 6.1.1.2)
;
N N 0.006 0.003
;International Tables for Crystallography
(1992, Vol. C, Tables 4.2.6.8 and 6.1.1.1)
;
O O 0.011 0.006
;International Tables for Crystallography
(1992, Vol. C, Tables 4.2.6.8 and 6.1.1.1)
;
Co Co 0.349 0.972
;International Tables for Crystallography
(1992, Vol. C, Tables 4.2.6.8 and 6.1.1.1)
;

loop_
_geom_angle_atom_site_label_1
_geom_angle_atom_site_label_2
_geom_angle_atom_site_label_3
_geom_angle
_geom_angle_site_symmetry_1
_geom_angle_site_symmetry_3
_geom_angle_publ_flag
N(1) Co(1) N(2) 90.02(9) . . yes
N(1) Co(1) N(3) 179.6(1) . . yes
N(1) Co(1) N(4) 89.84(9) . . yes
N(1) Co(1) C(33) 90.5(1) . . yes
N(1) Co(1) C(34) 89.7(1) . . yes
N(2) Co(1) N(3) 90.01(9) . . yes
N(2) Co(1) N(4) 179.9(1) . . yes
N(2) Co(1) C(33) 91.0(1) . . yes
N(2) Co(1) C(34) 88.8(1) . . yes
N(3) Co(1) N(4) 90.14(9) . . yes
N(3) Co(1) C(33) 89.9(1) . . yes
N(3) Co(1) C(34) 89.9(1) . . yes
N(4) Co(1) C(33) 89.0(1) . . yes
N(4) Co(1) C(34) 91.2(1) . . yes
C(33) Co(1) C(34) 179.7(1) . . yes
C(36) O(1) C(54) 119.4(2) . . yes
C(43) O(2) C(47) 119.1(2) . . yes
C(61) O(3) C(63) 121.9(4) . . yes
C(65) O(4) C(72) 119.5(2) . 2_665 yes
Co(1) N(1) C(1) 126.1(2) . . yes
Co(1) N(1) C(8) 125.7(2) . . yes
C(1) N(1) C(8) 108.1(2) . . yes
Co(1) N(2) C(9) 126.2(2) . . yes
Co(1) N(2) C(16) 126.2(2) . . yes
C(9) N(2) C(16) 107.6(2) . . yes
Co(1) N(3) C(17) 126.2(2) . . yes
Co(1) N(3) C(24) 125.9(2) . . yes
C(17) N(3) C(24) 107.9(2) . . yes
Co(1) N(4) C(25) 126.3(2) . . yes
Co(1) N(4) C(32) 126.4(2) . . yes
C(25) N(4) C(32) 107.2(2) . . yes
C(8) N(5) C(9) 121.6(2) . . yes
C(16) N(6) C(17) 121.0(3) . . yes
C(24) N(7) C(25) 121.9(2) . . yes
C(1) N(8) C(32) 121.1(3) . . yes
N(1) C(1) N(8) 128.5(3) . . yes
N(1) C(1) C(2) 109.4(2) . . yes
N(8) C(1) C(2) 122.1(3) . . yes
C(1) C(2) C(3) 132.2(3) . . yes
C(1) C(2) C(7) 106.3(3) . . yes
C(3) C(2) C(7) 121.4(3) . . yes
C(2) C(3) C(4) 117.1(3) . . yes
C(3) C(4) C(5) 121.7(3) . . yes
C(4) C(5) C(6) 121.4(3) . . yes
C(5) C(6) C(7) 116.7(3) . . yes
C(2) C(7) C(6) 121.6(3) . . yes
C(2) C(7) C(8) 106.9(2) . . yes
C(6) C(7) C(8) 131.5(3) . . yes
N(1) C(8) N(5) 128.3(3) . . yes
N(1) C(8) C(7) 109.3(2) . . yes
N(5) C(8) C(7) 122.4(3) . . yes
N(2) C(9) N(5) 128.0(3) . . yes
N(2) C(9) C(10) 110.1(2) . . yes
N(5) C(9) C(10) 121.9(3) . . yes
C(9) C(10) C(11) 132.0(3) . . yes
C(9) C(10) C(15) 106.6(2) . . yes
C(11) C(10) C(15) 121.5(3) . . yes
C(10) C(11) C(12) 117.5(3) . . yes
C(11) C(12) C(13) 121.0(3) . . yes
C(12) C(13) C(14) 121.4(3) . . yes
C(13) C(14) C(15) 117.7(3) . . yes
C(10) C(15) C(14) 120.9(3) . . yes
C(10) C(15) C(16) 106.4(3) . . yes
C(14) C(15) C(16) 132.7(3) . . yes
N(2) C(16) N(6) 128.2(3) . . yes
N(2) C(16) C(15) 109.3(2) . . yes
N(6) C(16) C(15) 122.5(3) . . yes
N(3) C(17) N(6) 128.5(3) . . yes
N(3) C(17) C(18) 109.5(2) . . yes
N(6) C(17) C(18) 122.0(3) . . yes
C(17) C(18) C(19) 132.5(3) . . yes
C(17) C(18) C(23) 106.5(2) . . yes
C(19) C(18) C(23) 121.0(3) . . yes
C(18) C(19) C(20) 117.6(3) . . yes
C(19) C(20) C(21) 121.3(3) . . yes
C(20) C(21) C(22) 121.7(3) . . yes
C(21) C(22) C(23) 116.9(3) . . yes
C(18) C(23) C(22) 121.6(3) . . yes
C(18) C(23) C(24) 106.4(2) . . yes
C(22) C(23) C(24) 132.0(3) . . yes
N(3) C(24) N(7) 128.2(3) . . yes
N(3) C(24) C(23) 109.7(2) . . yes
N(7) C(24) C(23) 122.1(2) . . yes
N(4) C(25) N(7) 127.5(3) . . yes
N(4) C(25) C(26) 110.1(2) . . yes
N(7) C(25) C(26) 122.3(2) . . yes
C(25) C(26) C(27) 132.6(3) . . yes
C(25) C(26) C(31) 106.2(2) . . yes
C(27) C(26) C(31) 121.2(3) . . yes
C(26) C(27) C(28) 117.3(3) . . yes
C(27) C(28) C(29) 121.9(3) . . yes
C(28) C(29) C(30) 120.6(3) . . yes
C(29) C(30) C(31) 117.8(3) . . yes
C(26) C(31) C(30) 121.2(3) . . yes
C(26) C(31) C(32) 106.5(2) . . yes
C(30) C(31) C(32) 132.3(3) . . yes
N(4) C(32) N(8) 127.9(3) . . yes
N(4) C(32) C(31) 110.0(2) . . yes
N(8) C(32) C(31) 122.1(3) . . yes
Co(1) C(33) N(9) 177.6(3) . . yes
Co(1) C(34) N(10) 177.1(3) . . yes
C(36) C(35) C(40) 120.6(3) . . yes
C(36) C(35) C(44) 119.5(3) . . yes
C(40) C(35) C(44) 119.9(3) . . yes
O(1) C(36) C(35) 121.2(3) . . yes
O(1) C(36) C(37) 118.7(3) . . yes
C(35) C(36) C(37) 120.1(3) . . yes
C(36) C(37) C(38) 118.9(3) . . yes
C(37) C(38) C(39) 122.5(3) . . yes
C(38) C(39) C(40) 119.8(3) . . yes
C(35) C(40) C(39) 118.0(3) . . yes
C(35) C(40) C(41) 117.4(3) . . yes
C(39) C(40) C(41) 124.5(3) . . yes
C(40) C(41) C(42) 122.0(3) . . yes
C(41) C(42) C(43) 119.5(3) . . yes
O(2) C(43) C(42) 118.6(3) . . yes
O(2) C(43) C(44) 121.0(3) . . yes
C(42) C(43) C(44) 120.4(3) . . yes
C(35) C(44) C(43) 120.8(3) . . yes
C(35) C(44) C(45) 117.9(3) . . yes
C(43) C(44) C(45) 121.3(3) . . yes
C(44) C(45) C(46) 118.0(3) . . yes
C(44) C(45) C(54) 121.2(3) . . yes
C(46) C(45) C(54) 120.8(3) . . yes
C(45) C(46) C(47) 119.2(3) . . yes
C(45) C(46) C(51) 119.9(3) . . yes
C(47) C(46) C(51) 120.9(3) . . yes
O(2) C(47) C(46) 121.4(3) . . yes
O(2) C(47) C(48) 118.4(3) . . yes
C(46) C(47) C(48) 120.1(3) . . yes
C(47) C(48) C(49) 118.7(3) . . yes
C(48) C(49) C(50) 122.5(3) . . yes
C(49) C(50) C(51) 119.8(3) . . yes
C(46) C(51) C(50) 118.0(3) . . yes
C(46) C(51) C(52) 117.3(3) . . yes
C(50) C(51) C(52) 124.7(3) . . yes
C(51) C(52) C(53) 122.1(3) . . yes
C(52) C(53) C(54) 119.7(3) . . yes
O(1) C(54) C(45) 120.8(3) . . yes
O(1) C(54) C(53) 119.0(3) . . yes
C(45) C(54) C(53) 120.2(3) . . yes
C(56) C(55) C(63) 125.9(5) . 2_566 yes
C(55) C(56) C(57) 114.5(5) . . yes
C(56) C(57) C(58) 115.1(5) . . yes
C(56) C(57) C(62) 115.6(5) . . yes
C(58) C(57) C(62) 129.2(5) . . yes
C(57) C(58) C(59) 111.3(5) . . yes
C(58) C(59) C(60) 125.4(6) . . yes
C(59) C(60) C(61) 119.0(5) . . yes
O(3) C(61) C(60) 119.8(5) . . yes
O(3) C(61) C(62) 120.9(5) . . yes
C(60) C(61) C(62) 119.3(6) . . yes
C(57) C(62) C(61) 115.7(5) . . yes
C(57) C(62) C(64) 132.0(5) . 2_566 yes
C(61) C(62) C(64) 112.2(5) . 2_566 yes
O(3) C(63) C(55) 123.1(5) . 2_566 yes
O(3) C(63) C(64) 117.8(5) . . yes
C(55) C(63) C(64) 119.0(5) 2_566 . yes
C(62) C(64) C(63) 112.9(4) 2_566 . yes
C(62) C(64) C(64) 129.8(6) 2_566 2_566 yes
C(63) C(64) C(64) 117.2(6) . 2_566 yes
O(4) C(65) C(66) 119.1(3) . . yes
O(4) C(65) C(74) 120.7(3) . . yes
C(66) C(65) C(74) 120.2(3) . . yes
C(65) C(66) C(67) 119.2(3) . . yes
C(66) C(67) C(68) 122.9(3) . . yes
C(67) C(68) C(69) 125.0(3) . . yes
C(67) C(68) C(73) 117.0(3) . . yes
C(69) C(68) C(73) 118.1(3) . . yes
C(68) C(69) C(70) 120.4(3) . . yes
C(69) C(70) C(71) 121.7(3) . . yes
C(70) C(71) C(72) 118.6(3) . . yes
O(4) C(72) C(71) 118.2(3) 2_665 . yes
O(4) C(72) C(73) 121.0(3) 2_665 . yes
C(71) C(72) C(73) 120.8(3) . . yes
C(68) C(73) C(72) 120.4(3) . . yes
C(68) C(73) C(74) 119.9(3) . . yes
C(72) C(73) C(74) 119.7(3) . . yes
C(65) C(74) C(73) 120.9(3) . . yes
C(65) C(74) C(74) 121.1(4) . 2_665 yes
C(73) C(74) C(74) 118.1(3) . 2_665 yes
N(11) C(75) C(76) 179.6(5) . . yes

loop_
_geom_bond_atom_site_label_1
_geom_bond_atom_site_label_2
_geom_bond_distance
_geom_bond_site_symmetry_2
_geom_bond_publ_flag
Co(1) N(1) 1.938(2) . yes
Co(1) N(2) 1.931(2) . yes
Co(1) N(3) 1.930(2) . yes
Co(1) N(4) 1.930(2) . yes
Co(1) C(33) 1.934(3) . yes
Co(1) C(34) 1.928(3) . yes
O(1) C(36) 1.390(3) . yes
O(1) C(54) 1.388(3) . yes
O(2) C(43) 1.390(3) . yes
O(2) C(47) 1.388(3) . yes
O(3) C(61) 1.418(6) . yes
O(3) C(63) 1.329(5) . yes
O(4) C(65) 1.371(4) . yes
O(4) C(72) 1.390(3) 2_665 yes
N(1) C(1) 1.367(3) . yes
N(1) C(8) 1.371(3) . yes
N(2) C(9) 1.369(3) . yes
N(2) C(16) 1.376(3) . yes
N(3) C(17) 1.371(3) . yes
N(3) C(24) 1.370(3) . yes
N(4) C(25) 1.374(3) . yes
N(4) C(32) 1.372(3) . yes
N(5) C(8) 1.321(3) . yes
N(5) C(9) 1.324(3) . yes
N(6) C(16) 1.327(3) . yes
N(6) C(17) 1.327(3) . yes
N(7) C(24) 1.321(3) . yes
N(7) C(25) 1.325(3) . yes
N(8) C(1) 1.325(3) . yes
N(8) C(32) 1.333(3) . yes
N(9) C(33) 1.141(3) . yes
N(10) C(34) 1.140(3) . yes
N(11) C(75) 1.143(5) . yes
C(1) C(2) 1.464(4) . yes
C(2) C(3) 1.382(4) . yes
C(2) C(7) 1.382(4) . yes
C(3) C(4) 1.380(4) . yes
C(4) C(5) 1.382(4) . yes
C(5) C(6) 1.386(4) . yes
C(6) C(7) 1.386(4) . yes
C(7) C(8) 1.456(4) . yes
C(9) C(10) 1.451(4) . yes
C(10) C(11) 1.390(4) . yes
C(10) C(15) 1.388(4) . yes
C(11) C(12) 1.381(4) . yes
C(12) C(13) 1.389(4) . yes
C(13) C(14) 1.385(4) . yes
C(14) C(15) 1.382(4) . yes
C(15) C(16) 1.465(4) . yes
C(17) C(18) 1.461(4) . yes
C(18) C(19) 1.383(4) . yes
C(18) C(23) 1.388(4) . yes
C(19) C(20) 1.381(4) . yes
C(20) C(21) 1.383(4) . yes
C(21) C(22) 1.381(4) . yes
C(22) C(23) 1.388(4) . yes
C(23) C(24) 1.460(4) . yes
C(25) C(26) 1.453(4) . yes
C(26) C(27) 1.379(4) . yes
C(26) C(31) 1.391(4) . yes
C(27) C(28) 1.382(4) . yes
C(28) C(29) 1.384(4) . yes
C(29) C(30) 1.384(4) . yes
C(30) C(31) 1.381(4) . yes
C(31) C(32) 1.456(4) . yes
C(35) C(36) 1.412(4) . yes
C(35) C(40) 1.410(4) . yes
C(35) C(44) 1.410(4) . yes
C(36) C(37) 1.372(4) . yes
C(37) C(38) 1.398(4) . yes
C(38) C(39) 1.363(4) . yes
C(39) C(40) 1.413(4) . yes
C(40) C(41) 1.421(4) . yes
C(41) C(42) 1.372(4) . yes
C(42) C(43) 1.398(4) . yes
C(43) C(44) 1.369(4) . yes
C(44) C(45) 1.431(4) . yes
C(45) C(46) 1.407(4) . yes
C(45) C(54) 1.374(4) . yes
C(46) C(47) 1.416(4) . yes
C(46) C(51) 1.408(4) . yes
C(47) C(48) 1.370(4) . yes
C(48) C(49) 1.406(4) . yes
C(49) C(50) 1.369(4) . yes
C(50) C(51) 1.415(4) . yes
C(51) C(52) 1.424(4) . yes
C(52) C(53) 1.366(4) . yes
C(53) C(54) 1.397(4) . yes
C(55) C(56) 1.363(7) . yes
C(55) C(63) 1.400(6) 2_566 yes
C(56) C(57) 1.534(6) . yes
C(57) C(58) 1.316(6) . yes
C(57) C(62) 1.359(5) . yes
C(58) C(59) 1.450(7) . yes
C(59) C(60) 1.396(7) . yes
C(60) C(61) 1.303(7) . yes
C(61) C(62) 1.509(6) . yes
C(62) C(64) 1.316(6) 2_566 yes
C(63) C(64) 1.495(6) . yes
C(64) C(64) 1.357(8) 2_566 yes
C(65) C(66) 1.400(4) . yes
C(65) C(74) 1.380(4) . yes
C(66) C(67) 1.363(4) . yes
C(67) C(68) 1.419(4) . yes
C(68) C(69) 1.390(4) . yes
C(68) C(73) 1.416(4) . yes
C(69) C(70) 1.382(5) . yes
C(70) C(71) 1.392(5) . yes
C(71) C(72) 1.373(4) . yes
C(72) C(73) 1.398(4) . yes
C(73) C(74) 1.401(4) . yes
C(74) C(74) 1.412(5) 2_665 yes
C(75) C(76) 1.399(5) . yes
